data_4304491
loop_
_publ_author_name
'Amitava Choudhury'
'Peter K. Dorhout'

_publ_section_title
;
Synthesis, Structure, and Optical Properties of the Quaternary
Seleno-gallates NaLnGa4Se8 (Ln= La, Ce, Nd) and Their Comparison with the
Isostructural Thio-gallates
;
_journal_name_full 'Inorganic Chemistry'
_journal_page_first 3603
_journal_page_last 3609
_journal_paper_doi 10.1021/ic701986j
_journal_volume 47
_journal_year 2008
_chemical_formula_sum 'Ce Ga4 Na Se8'
_chemical_formula_weight 1073.67
_chemical_name_systematic
; 
 ? 
;
_space_group_IT_number 70
_symmetry_cell_setting orthorhombic
_symmetry_space_group_name_Hall '-F 2uv 2vw'
_symmetry_space_group_name_H-M 'F d d d :2'
_atom_sites_solution_hydrogens none
_atom_sites_solution_primary direct
_atom_sites_solution_secondary difmap
_audit_creation_method SHELXL-97
_cell_angle_alpha 90.00
_cell_angle_beta 90.00
_cell_angle_gamma 90.00
_cell_formula_units_Z 16
_cell_length_a 21.1416(18)
_cell_length_b 21.1380(18)
_cell_length_c 12.7125(11)
_cell_measurement_reflns_used 2590
_cell_measurement_temperature 293(2)
_cell_measurement_theta_max 28.23
_cell_measurement_theta_min 2.73
_cell_volume 5681.1(8)
_computing_cell_refinement 'SAINT (Bruker, 2000)'
_computing_data_collection 'SMART (Bruker, 1998)'
_computing_data_reduction SAINT
_computing_molecular_graphics 'SHELXTL (Bruker, 1997)'
_computing_publication_material SHELXTL
_computing_structure_refinement 'SHELXL-97 (Sheldrick, 1997)'
_computing_structure_solution 'SHELXS-97 (Sheldrick, 1997)'
_diffrn_ambient_temperature 293(2)
_diffrn_measured_fraction_theta_full 0.985
_diffrn_measured_fraction_theta_max 0.985
_diffrn_measurement_device_type 'CCD area detector'
_diffrn_measurement_method 'phi and omega scans'
_diffrn_radiation_monochromator graphite
_diffrn_radiation_source 'fine-focus sealed tube'
_diffrn_radiation_type MoK\a
_diffrn_radiation_wavelength 0.71073
_diffrn_reflns_av_R_equivalents 0.0554
_diffrn_reflns_av_sigmaI/netI 0.0354
_diffrn_reflns_limit_h_max 28
_diffrn_reflns_limit_h_min -28
_diffrn_reflns_limit_k_max 28
_diffrn_reflns_limit_k_min -27
_diffrn_reflns_limit_l_max 16
_diffrn_reflns_limit_l_min -16
_diffrn_reflns_number 12541
_diffrn_reflns_theta_full 28.25
_diffrn_reflns_theta_max 28.25
_diffrn_reflns_theta_min 2.10
_exptl_absorpt_coefficient_mu 31.120
_exptl_absorpt_correction_T_max 0.145
_exptl_absorpt_correction_T_min 0.056
_exptl_absorpt_correction_type multi-scan
_exptl_absorpt_process_details '(SADABS; Sheldrick, 1996)'
_exptl_crystal_colour red
_exptl_crystal_density_diffrn 5.021
_exptl_crystal_density_method 'not measured'
_exptl_crystal_description Irregular
_exptl_crystal_F_000 7440
_exptl_crystal_size_max 0.20
_exptl_crystal_size_mid 0.08
_exptl_crystal_size_min 0.06
_refine_diff_density_max 1.152
_refine_diff_density_min -1.986
_refine_diff_density_rms 0.359
_refine_ls_extinction_method none
_refine_ls_goodness_of_fit_ref 1.035
_refine_ls_hydrogen_treatment none
_refine_ls_matrix_type full
_refine_ls_number_parameters 66
_refine_ls_number_reflns 1743
_refine_ls_number_restraints 0
_refine_ls_restrained_S_all 1.035
_refine_ls_R_factor_all 0.0383
_refine_ls_R_factor_gt 0.0281
_refine_ls_shift/su_max 0.001
_refine_ls_shift/su_mean 0.000
_refine_ls_structure_factor_coef Fsqd
_refine_ls_weighting_details 'calc w=1/[\s^2^(Fo^2^)+(0.0271P)^2^+0.0000P] where P=(Fo^2^+2Fc^2^)/3'
_refine_ls_weighting_scheme calc
_refine_ls_wR_factor_gt 0.0556
_refine_ls_wR_factor_ref 0.0596
_reflns_number_gt 1468
_reflns_number_total 1743
_reflns_threshold_expression >2sigma(I)
_cod_data_source_file ic701986j-file003_2.cif
_cod_data_source_block sad2
_cod_depositor_comments
;
The following automatic conversions were performed:
'_symmetry_cell_setting' value 'Orthorhombic' changed to 'orthorhombic'
according to '/home/saulius/struct/CIF-dictionaries/cif_core.dic'
dictionary named 'cif_core.dic' version 2.4.1 from 2010-06-29.

Automatic conversion script
Id: cif_fix_enum 1527 2010-12-29 10:47:43Z saulius 
;
_cod_original_sg_symbol_H-M 'F d d d'
_cod_database_code 4304491

loop_
_symmetry_equiv_pos_as_xyz
'x, y, z'
'-x+3/4, -y+3/4, z'
'-x+3/4, y, -z+3/4'
'x, -y+3/4, -z+3/4'
'x, y+1/2, z+1/2'
'-x+3/4, -y+5/4, z+1/2'
'-x+3/4, y+1/2, -z+5/4'
'x, -y+5/4, -z+5/4'
'x+1/2, y, z+1/2'
'-x+5/4, -y+3/4, z+1/2'
'-x+5/4, y, -z+5/4'
'x+1/2, -y+3/4, -z+5/4'
'x+1/2, y+1/2, z'
'-x+5/4, -y+5/4, z'
'-x+5/4, y+1/2, -z+3/4'
'x+1/2, -y+5/4, -z+3/4'
'-x, -y, -z'
'x-3/4, y-3/4, -z'
'x-3/4, -y, z-3/4'
'-x, y-3/4, z-3/4'
'-x, -y+1/2, -z+1/2'
'x-3/4, y-1/4, -z+1/2'
'x-3/4, -y+1/2, z-1/4'
'-x, y-1/4, z-1/4'
'-x+1/2, -y, -z+1/2'
'x-1/4, y-3/4, -z+1/2'
'x-1/4, -y, z-1/4'
'-x+1/2, y-3/4, z-1/4'
'-x+1/2, -y+1/2, -z'
'x-1/4, y-1/4, -z'
'x-1/4, -y+1/2, z-3/4'
'-x+1/2, y-1/4, z-3/4'

loop_
_atom_site_label
_atom_site_type_symbol
_atom_site_fract_x
_atom_site_fract_y
_atom_site_fract_z
_atom_site_U_iso_or_equiv
_atom_site_adp_type
_atom_site_occupancy
_atom_site_symmetry_multiplicity
_atom_site_calc_flag
_atom_site_refinement_flags
_atom_site_disorder_assembly
_atom_site_disorder_group
Ce1 Ce 0.1250 0.1250 0.1250 0.01050(12) Uani 1 4 d S . .
Ce2 Ce 0.1250 0.1250 0.6250 0.01082(12) Uani 1 4 d S . .
Na1 Na 0.37804(13) 0.1250 0.1250 0.0284(7) Uani 1 2 d S . .
Ga1 Ga 0.75240(2) 0.48979(2) 0.12577(4) 0.01170(13) Uani 1 1 d . . .
Ga2 Ga 0.74950(2) 0.69497(2) 0.41580(4) 0.01192(13) Uani 1 1 d . . .
Se1 Se 0.00222(2) 0.59229(2) 0.24813(3) 0.01247(12) Uani 1 1 d . . .
Se2 Se 0.75129(2) 0.58380(2) 0.01511(3) 0.01091(12) Uani 1 1 d . . .
Se3 Se 0.58653(2) 0.748414(19) 0.24527(3) 0.01174(12) Uani 1 1 d . . .
Se4 Se 0.91302(2) 0.498406(19) 0.99771(3) 0.01155(12) Uani 1 1 d . . .

loop_
_atom_site_aniso_label
_atom_site_aniso_U_11
_atom_site_aniso_U_22
_atom_site_aniso_U_33
_atom_site_aniso_U_23
_atom_site_aniso_U_13
_atom_site_aniso_U_12
Ce1 0.0085(2) 0.0098(2) 0.0132(2) 0.000 0.000 0.000
Ce2 0.0095(3) 0.0102(2) 0.0128(2) 0.000 0.000 0.000
Na1 0.0188(16) 0.0310(18) 0.0354(18) -0.0047(12) 0.000 0.000
Ga1 0.0134(3) 0.0113(3) 0.0104(2) -0.00078(19) -0.00016(19) 0.00139(17)
Ga2 0.0128(3) 0.0121(3) 0.0108(2) -0.00149(19) 0.00058(19) -0.00097(19)
Se1 0.0162(3) 0.0102(2) 0.0110(2) 0.00127(16) 0.00201(17) -0.00008(17)
Se2 0.0128(3) 0.0106(2) 0.0093(2) -0.00066(16) 0.00062(16) 0.00092(16)
Se3 0.0089(3) 0.0143(3) 0.0120(2) -0.00191(16) 0.00035(17) 0.00054(17)
Se4 0.0089(3) 0.0119(3) 0.0138(2) 0.00007(16) -0.00025(17) -0.00037(17)

loop_
_atom_type_symbol
_atom_type_description
_atom_type_scat_dispersion_real
_atom_type_scat_dispersion_imag
_atom_type_scat_source
Na Na 0.0362 0.0249 'International Tables Vol C Tables 4.2.6.8 and 6.1.1.4'
Ga Ga 0.2307 1.6083 'International Tables Vol C Tables 4.2.6.8 and 6.1.1.4'
Se Se -0.0929 2.2259 'International Tables Vol C Tables 4.2.6.8 and 6.1.1.4'
Ce Ce -0.2486 2.6331 'International Tables Vol C Tables 4.2.6.8 and 6.1.1.4'

loop_
_geom_angle_atom_site_label_1
_geom_angle_atom_site_label_2
_geom_angle_atom_site_label_3
_geom_angle
_geom_angle_site_symmetry_1
_geom_angle_site_symmetry_3
_geom_angle_publ_flag
Se3 Ce1 Se3 121.542(15) 12_454 7_544 ?
Se3 Ce1 Se3 149.893(18) 12_454 13_445 ?
Se3 Ce1 Se3 67.157(16) 7_544 13_445 ?
Se3 Ce1 Se3 67.157(16) 12_454 2 ?
Se3 Ce1 Se3 149.893(18) 7_544 2 ?
Se3 Ce1 Se3 121.542(15) 13_445 2 ?
Se3 Ce1 Se2 132.058(12) 12_454 12_454 ?
Se3 Ce1 Se2 76.411(12) 7_544 12_454 ?
Se3 Ce1 Se2 76.837(13) 13_445 12_454 ?
Se3 Ce1 Se2 78.041(13) 2 12_454 ?
Se3 Ce1 Se2 76.837(13) 12_454 13_445 ?
Se3 Ce1 Se2 78.041(12) 7_544 13_445 ?
Se3 Ce1 Se2 132.058(12) 13_445 13_445 ?
Se3 Ce1 Se2 76.411(12) 2 13_445 ?
Se2 Ce1 Se2 63.312(17) 12_454 13_445 ?
Se3 Ce1 Se2 78.041(13) 12_454 2 ?
Se3 Ce1 Se2 76.837(13) 7_544 2 ?
Se3 Ce1 Se2 76.411(12) 13_445 2 ?
Se3 Ce1 Se2 132.058(12) 2 2 ?
Se2 Ce1 Se2 147.758(17) 12_454 2 ?
Se2 Ce1 Se2 127.109(17) 13_445 2 ?
Se3 Ce1 Se2 76.411(12) 12_454 7_544 ?
Se3 Ce1 Se2 132.058(12) 7_544 7_544 ?
Se3 Ce1 Se2 78.041(13) 13_445 7_544 ?
Se3 Ce1 Se2 76.837(13) 2 7_544 ?
Se2 Ce1 Se2 127.109(17) 12_454 7_544 ?
Se2 Ce1 Se2 147.758(17) 13_445 7_544 ?
Se2 Ce1 Se2 63.312(17) 2 7_544 ?
Se1 Ce2 Se1 66.786(17) 10_455 15_445 ?
Se1 Ce2 Se1 154.303(18) 10_455 4 ?
Se1 Ce2 Se1 119.542(17) 15_445 4 ?
Se1 Ce2 Se1 119.542(17) 10_455 5_545 ?
Se1 Ce2 Se1 154.303(18) 15_445 5_545 ?
Se1 Ce2 Se1 66.786(17) 4 5_545 ?
Se1 Ce2 Se4 130.375(12) 10_455 21_656 ?
Se1 Ce2 Se4 77.242(13) 15_445 21_656 ?
Se1 Ce2 Se4 73.813(13) 4 21_656 ?
Se1 Ce2 Se4 81.479(12) 5_545 21_656 ?
Se1 Ce2 Se4 81.479(12) 10_455 22_556 ?
Se1 Ce2 Se4 73.813(13) 15_445 22_556 ?
Se1 Ce2 Se4 77.242(13) 4 22_556 ?
Se1 Ce2 Se4 130.375(12) 5_545 22_556 ?
Se4 Ce2 Se4 120.504(15) 21_656 22_556 ?
Se1 Ce2 Se4 73.813(13) 10_455 23 ?
Se1 Ce2 Se4 81.479(12) 15_445 23 ?
Se1 Ce2 Se4 130.375(12) 4 23 ?
Se1 Ce2 Se4 77.242(13) 5_545 23 ?
Se4 Ce2 Se4 67.862(16) 21_656 23 ?
Se4 Ce2 Se4 150.372(18) 22_556 23 ?
Se1 Ce2 Se4 77.242(13) 10_455 24_655 ?
Se1 Ce2 Se4 130.375(12) 15_445 24_655 ?
Se1 Ce2 Se4 81.479(12) 4 24_655 ?
Se1 Ce2 Se4 73.813(13) 5_545 24_655 ?
Se4 Ce2 Se4 150.372(18) 21_656 24_655 ?
Se4 Ce2 Se4 67.862(16) 22_556 24_655 ?
Se4 Ce2 Se4 120.504(15) 23 24_655 ?
Se1 Na1 Se1 66.19(6) 12_554 13_545 ?
Se1 Na1 Se2 123.577(13) 12_554 13_445 ?
Se1 Na1 Se2 150.996(14) 13_545 13_445 ?
Se1 Na1 Se2 150.996(14) 12_554 12_454 ?
Se1 Na1 Se2 123.577(13) 13_545 12_454 ?
Se2 Na1 Se2 63.13(5) 13_445 12_454 ?
Se1 Na1 Se4 74.89(4) 12_554 13_444 ?
Se1 Na1 Se4 82.82(5) 13_545 13_444 ?
Se2 Na1 Se4 75.04(3) 13_445 13_444 ?
Se2 Na1 Se4 130.57(7) 12_454 13_444 ?
Se1 Na1 Se4 82.82(5) 12_554 12_455 ?
Se1 Na1 Se4 74.89(4) 13_545 12_455 ?
Se2 Na1 Se4 130.57(7) 13_445 12_455 ?
Se2 Na1 Se4 75.04(3) 12_454 12_455 ?
Se4 Na1 Se4 153.39(10) 13_444 12_455 ?
Se1 Na1 Se3 77.99(2) 12_554 27_565 ?
Se1 Na1 Se3 131.19(6) 13_545 27_565 ?
Se2 Na1 Se3 76.91(4) 13_445 27_565 ?
Se2 Na1 Se3 76.60(4) 12_454 27_565 ?
Se4 Na1 Se3 119.355(12) 13_444 27_565 ?
Se4 Na1 Se3 68.504(12) 12_455 27_565 ?
Se1 Na1 Se3 131.19(6) 12_554 26 ?
Se1 Na1 Se3 77.99(2) 13_545 26 ?
Se2 Na1 Se3 76.60(4) 13_445 26 ?
Se2 Na1 Se3 76.91(4) 12_454 26 ?
Se4 Na1 Se3 68.504(12) 13_444 26 ?
Se4 Na1 Se3 119.355(12) 12_455 26 ?
Se3 Na1 Se3 148.80(9) 27_565 26 ?
Se1 Ga1 Se3 121.18(2) 27_665 22_655 ?
Se1 Ga1 Se3 120.05(2) 27_665 14 ?
Se3 Ga1 Se3 97.88(2) 22_655 14 ?
Se1 Ga1 Se2 101.62(2) 27_665 . ?
Se3 Ga1 Se2 109.64(2) 22_655 . ?
Se3 Ga1 Se2 105.66(2) 14 . ?
Se2 Ga2 Se4 124.89(3) 8_554 26_566 ?
Se2 Ga2 Se1 101.96(2) 8_554 3 ?
Se4 Ga2 Se1 101.62(2) 26_566 3 ?
Se2 Ga2 Se4 121.77(3) 8_554 6_654 ?
Se4 Ga2 Se4 98.65(2) 26_566 6_654 ?
Se1 Ga2 Se4 104.92(2) 3 6_654 ?
Ga1 Se1 Ga2 110.16(2) 19_566 3 ?
Ga1 Se1 Ce2 120.33(2) 19_566 5_554 ?
Ga2 Se1 Ce2 92.322(19) 3 5_554 ?
Ga1 Se1 Na1 120.24(3) 19_566 13_455 ?
Ga2 Se1 Na1 90.880(18) 3 13_455 ?
Ce2 Se1 Na1 113.51(3) 5_554 13_455 ?
Ga2 Se2 Ga1 110.49(2) 8_554 . ?
Ga2 Se2 Ce1 119.20(2) 8_554 13 ?
Ga1 Se2 Ce1 88.711(17) . 13 ?
Ga2 Se2 Na1 120.92(3) 8_554 13 ?
Ga1 Se2 Na1 87.776(18) . 13 ?
Ce1 Se2 Na1 116.78(3) 13 13 ?
Ga1 Se3 Ga1 82.12(2) 26_565 14 ?
Ga1 Se3 Ce1 117.246(19) 26_565 13 ?
Ga1 Se3 Ce1 88.922(17) 14 13 ?
Ga1 Se3 Na1 85.25(4) 26_565 22_665 ?
Ga1 Se3 Na1 116.09(4) 14 22_665 ?
Ce1 Se3 Na1 149.32(5) 13 22_665 ?
Ga2 Se4 Ga2 81.35(2) 22_656 6_655 ?
Ga2 Se4 Ce2 91.799(17) 22_656 21_656 ?
Ga2 Se4 Ce2 112.929(19) 6_655 21_656 ?
Ga2 Se4 Na1 109.55(4) 22_656 13_556 ?
Ga2 Se4 Na1 88.90(4) 6_655 13_556 ?
Ce2 Se4 Na1 151.88(5) 21_656 13_556 ?

loop_
_geom_bond_atom_site_label_1
_geom_bond_atom_site_label_2
_geom_bond_distance
_geom_bond_site_symmetry_2
_geom_bond_publ_flag
Ce1 Se3 3.1312(4) 12_454 ?
Ce1 Se3 3.1312(4) 7_544 ?
Ce1 Se3 3.1312(4) 13_445 ?
Ce1 Se3 3.1312(4) 2 ?
Ce1 Se2 3.1367(5) 12_454 ?
Ce1 Se2 3.1367(5) 13_445 ?
Ce1 Se2 3.1368(5) 2 ?
Ce1 Se2 3.1368(5) 7_544 ?
Ce2 Se1 3.1090(5) 10_455 ?
Ce2 Se1 3.1090(5) 15_445 ?
Ce2 Se1 3.1090(5) 4 ?
Ce2 Se1 3.1090(5) 5_545 ?
Ce2 Se4 3.1439(4) 21_656 ?
Ce2 Se4 3.1439(4) 22_556 ?
Ce2 Se4 3.1439(4) 23 ?
Ce2 Se4 3.1439(4) 24_655 ?
Na1 Se1 3.134(2) 12_554 ?
Na1 Se1 3.134(2) 13_545 ?
Na1 Se2 3.145(2) 13_445 ?
Na1 Se2 3.145(2) 12_454 ?
Na1 Se4 3.2134(8) 13_444 ?
Na1 Se4 3.2134(8) 12_455 ?
Na1 Se3 3.2633(9) 27_565 ?
Na1 Se3 3.2633(9) 26 ?
Ga1 Se1 2.3756(7) 27_665 ?
Ga1 Se3 2.4258(7) 22_655 ?
Ga1 Se3 2.4301(7) 14 ?
Ga1 Se2 2.4348(7) . ?
Ga2 Se2 2.3792(7) 8_554 ?
Ga2 Se4 2.4139(7) 26_566 ?
Ga2 Se1 2.4309(7) 3 ?
Ga2 Se4 2.4367(7) 6_654 ?
Se1 Ga1 2.3756(7) 19_566 ?
Se1 Ga2 2.4309(7) 3 ?
Se1 Ce2 3.1090(5) 5_554 ?
Se1 Na1 3.134(2) 13_455 ?
Se2 Ga2 2.3792(7) 8_554 ?
Se2 Ce1 3.1367(5) 13 ?
Se2 Na1 3.145(2) 13 ?
Se3 Ga1 2.4258(7) 26_565 ?
Se3 Ga1 2.4301(7) 14 ?
Se3 Ce1 3.1312(4) 13 ?
Se3 Na1 3.2633(9) 22_665 ?
Se4 Ga2 2.4139(7) 22_656 ?
Se4 Ga2 2.4367(7) 6_655 ?
Se4 Ce2 3.1439(4) 21_656 ?
Se4 Na1 3.2134(8) 13_556 ?
